data_2211507
loop_
_publ_author_name
'Jian-Hua Sun'
'Xin Feng'

_publ_section_title
Bis(2-aminonaphthalene-1-sulfonato-\k<i>O</i>)bis(1,10-phenanthroline-\k^2^<i>N</i>,<i>N</i>')cobalt(II)
_journal_coeditor_code LH2232
_journal_issue 12
_journal_name_full 'Acta Crystallographica Section E'
_journal_page_first m3370
_journal_page_last m3372
_journal_paper_doi 10.1107/S1600536806046964
_journal_volume 62
_journal_year 2006
_chemical_formula_iupac '[Co (C10 H8 N O3 S)2 (C12 H8 N2)2]'
_chemical_formula_moiety 'C44 H32 Co N6 O6 S2'
_chemical_formula_sum 'C44 H32 Co N6 O6 S2'
_chemical_formula_weight 863.81
_chemical_name_systematic
;
Bis(2-aminonaphthalene-1-sulfonato-\kO)bis(1,10-phenanthroline-
\k^2^N,N')cobalt(II)
;
_space_group_IT_number 92
_symmetry_cell_setting tetragonal
_symmetry_space_group_name_Hall 'P 4abw 2nw'
_symmetry_space_group_name_H-M 'P 41 21 2'
_atom_sites_solution_hydrogens geom
_atom_sites_solution_primary direct
_atom_sites_solution_secondary difmap
_cell_angle_alpha 90.00
_cell_angle_beta 90.00
_cell_angle_gamma 90.00
_cell_formula_units_Z 4
_cell_length_a 12.468(3)
_cell_length_b 12.468(3)
_cell_length_c 24.510(9)
_cell_measurement_reflns_used 7533
_cell_measurement_temperature 294(2)
_cell_measurement_theta_max 24.57
_cell_measurement_theta_min 2.33
_cell_volume 3810.1(19)
_computing_cell_refinement 'SAINT (Bruker, 2001)'
_computing_data_collection 'APEX-II (Bruker, 2003)'
_computing_data_reduction SAINT
_computing_molecular_graphics
;
SHELXTL (Bruker, 2001) and DIAMOND (Brandenburg & Berndt, 1999)
;
_computing_publication_material SHELXTL
_computing_structure_refinement 'SHELXL97 (Sheldrick, 1997)'
_computing_structure_solution 'SHELXS97 (Sheldrick, 1997)'
_diffrn_ambient_temperature 294(2)
_diffrn_measured_fraction_theta_full 1.000
_diffrn_measured_fraction_theta_max 1.000
_diffrn_measurement_device_type 'Bruker APEX-II CCD'
_diffrn_measurement_method '\f and \w'
_diffrn_radiation_monochromator graphite
_diffrn_radiation_source 'fine-focus sealed tube'
_diffrn_radiation_type MoK\a
_diffrn_radiation_wavelength 0.71073
_diffrn_reflns_av_R_equivalents 0.0376
_diffrn_reflns_av_sigmaI/netI 0.0242
_diffrn_reflns_limit_h_max 14
_diffrn_reflns_limit_h_min -14
_diffrn_reflns_limit_k_max 14
_diffrn_reflns_limit_k_min -14
_diffrn_reflns_limit_l_max 29
_diffrn_reflns_limit_l_min -26
_diffrn_reflns_number 20658
_diffrn_reflns_theta_full 25.03
_diffrn_reflns_theta_max 25.03
_diffrn_reflns_theta_min 1.83
_exptl_absorpt_coefficient_mu 0.621
_exptl_absorpt_correction_T_max 0.883
_exptl_absorpt_correction_T_min 0.812
_exptl_absorpt_correction_type multi-scan
_exptl_absorpt_process_details '(SADABS; Sheldrick, 1996)'
_exptl_crystal_colour Red
_exptl_crystal_density_diffrn 1.506
_exptl_crystal_density_method 'not measured'
_exptl_crystal_description Block
_exptl_crystal_F_000 1780
_exptl_crystal_size_max 0.44
_exptl_crystal_size_mid 0.28
_exptl_crystal_size_min 0.20
_refine_diff_density_max 0.134
_refine_diff_density_min -0.258
_refine_ls_abs_structure_details 'Flack (1983), 1364 Friedel pairs'
_refine_ls_abs_structure_Flack -0.034(12)
_refine_ls_extinction_method none
_refine_ls_goodness_of_fit_ref 1.039
_refine_ls_hydrogen_treatment constr
_refine_ls_matrix_type full
_refine_ls_number_parameters 267
_refine_ls_number_reflns 3363
_refine_ls_number_restraints 0
_refine_ls_restrained_S_all 1.039
_refine_ls_R_factor_all 0.0272
_refine_ls_R_factor_gt 0.0239
_refine_ls_shift/su_max 0.001
_refine_ls_shift/su_mean 0.000
_refine_ls_structure_factor_coef Fsqd
_refine_ls_weighting_details 'calc w=1/[\s^2^(Fo^2^)+(0.0406P)^2^+0.043P] where P=(Fo^2^+2Fc^2^)/3'
_refine_ls_weighting_scheme calc
_refine_ls_wR_factor_gt 0.0619
_refine_ls_wR_factor_ref 0.0628
_reflns_number_gt 3105
_reflns_number_total 3363
_reflns_threshold_expression I>2\s(I)
_cod_data_source_file lh2232.cif
_cod_data_source_block I
_cod_depositor_comments
;
The following automatic conversions were performed:
'_symmetry_cell_setting' value 'Tetragonal' changed to 'tetragonal'
according to '/home/saulius/struct/CIF-dictionaries/cif_core.dic'
dictionary named 'cif_core.dic' version 2.4.1 from 2010-06-29.

Automatic conversion script
Id: cif_fix_enum 1527 2010-12-29 10:47:43Z saulius 

The following automatic conversions were performed:

'_symmetry_cell_setting' value 'Tetragonal' changed to 'tetragonal'
according to /home/saulius/struct/CIF-dictionaries/cif_core.dic
dictionary named 'cif_core.dic' version 2.4.1 from 2010-06-29.

Automatic conversion script
Id: cif_fix_values 1715 2011-07-08 13:25:40Z adriana 
;
_cod_original_cell_volume 3810.3(19)
_cod_database_code 2211507
_cod_database_fobs_code 2211507

loop_
_symmetry_equiv_pos_as_xyz
'x, y, z'
'-x, -y, z+1/2'
'-y+1/2, x+1/2, z+1/4'
'y+1/2, -x+1/2, z+3/4'
'-x+1/2, y+1/2, -z+1/4'
'x+1/2, -y+1/2, -z+3/4'
'y, x, -z'
'-y, -x, -z+1/2'

loop_
_atom_site_type_symbol
_atom_site_label
_atom_site_fract_x
_atom_site_fract_y
_atom_site_fract_z
_atom_site_U_iso_or_equiv
_atom_site_adp_type
_atom_site_calc_flag
_atom_site_refinement_flags
_atom_site_occupancy
Co Co1 0.469261(19) 0.469261(19) 0.0000 0.03017(10) Uani d S 1
S S1 0.46833(4) 0.21052(4) 0.035261(19) 0.03342(12) Uani d . 1
O O1 0.44719(11) 0.32546(10) 0.04082(6) 0.0400(3) Uani d . 1
O O2 0.42869(14) 0.16862(15) -0.01570(6) 0.0597(5) Uani d . 1
O O3 0.42893(12) 0.15333(12) 0.08210(6) 0.0492(4) Uani d . 1
N N2 0.63697(12) 0.47845(13) 0.02026(7) 0.0342(4) Uani d . 1
N N3 0.6207(2) 0.11378(18) -0.05275(8) 0.0716(7) Uani d . 1
H H3A 0.5523 0.1168 -0.0569 0.086 Uiso calc R 1
H H3B 0.6602 0.0862 -0.0779 0.086 Uiso calc R 1
C C1 0.65446(15) 0.40381(14) -0.06907(8) 0.0325(4) Uani d . 1
C C2 0.70287(15) 0.44332(14) -0.02023(8) 0.0337(4) Uani d . 1
C C3 0.68130(18) 0.51514(17) 0.06520(9) 0.0459(5) Uani d . 1
H H3 0.6368 0.5392 0.0931 0.055 Uiso calc R 1
C C4 0.7929(2) 0.51965(19) 0.07296(11) 0.0587(7) Uani d . 1
H H4 0.8212 0.5464 0.1053 0.070 Uiso calc R 1
C C5 0.85873(18) 0.48465(19) 0.03278(11) 0.0566(6) Uani d . 1
H H5 0.9327 0.4870 0.0375 0.068 Uiso calc R 1
C C6 0.81532(16) 0.44512(16) -0.01555(10) 0.0454(6) Uani d . 1
C C7 0.87890(19) 0.4069(2) -0.06113(12) 0.0571(7) Uani d . 1
H H7 0.9533 0.4081 -0.0586 0.068 Uiso calc R 1
C C8 0.8326(2) 0.3702(2) -0.10664(12) 0.0566(6) Uani d . 1
H H8 0.8756 0.3462 -0.1351 0.068 Uiso calc R 1
C C9 0.71912(18) 0.36688(16) -0.11252(9) 0.0429(5) Uani d . 1
C C13 0.61074(16) 0.19855(15) 0.03654(8) 0.0353(5) Uani d . 1
C C14 0.66643(19) 0.15251(16) -0.00648(10) 0.0478(6) Uani d . 1
C C15 0.7798(2) 0.1446(2) -0.00186(13) 0.0669(7) Uani d . 1
H H15 0.8186 0.1131 -0.0300 0.080 Uiso calc R 1
C C16 0.8326(2) 0.1817(2) 0.04230(14) 0.0710(8) Uani d . 1
H H16 0.9067 0.1742 0.0439 0.085 Uiso calc R 1
C C17 0.77856(19) 0.2317(2) 0.08652(10) 0.0540(6) Uani d . 1
C C18 0.8331(2) 0.2728(3) 0.13259(15) 0.0760(9) Uani d . 1
H H18 0.9075 0.2682 0.1338 0.091 Uiso calc R 1
C C19 0.7812(3) 0.3180(3) 0.17437(13) 0.0865(10) Uani d . 1
H H19 0.8190 0.3443 0.2042 0.104 Uiso calc R 1
C C20 0.6697(3) 0.3252(3) 0.17275(10) 0.0732(8) Uani d . 1
H H20 0.6331 0.3561 0.2018 0.088 Uiso calc R 1
C C21 0.61329(19) 0.28723(19) 0.12878(8) 0.0486(6) Uani d . 1
H H21 0.5390 0.2937 0.1286 0.058 Uiso calc R 1
C C22 0.66493(17) 0.23856(16) 0.08372(9) 0.0376(5) Uani d . 1
N N1 0.54554(13) 0.40490(12) -0.07163(6) 0.0343(4) Uani d . 1
C C10 0.6663(2) 0.32863(18) -0.15931(9) 0.0547(6) Uani d . 1
H H10 0.7056 0.3030 -0.1888 0.066 Uiso calc R 1
C C11 0.5574(2) 0.32935(19) -0.16109(10) 0.0551(6) Uani d . 1
H H11 0.5215 0.3046 -0.1919 0.066 Uiso calc R 1
C C12 0.49986(18) 0.36743(17) -0.11641(9) 0.0453(6) Uani d . 1
H H12 0.4254 0.3665 -0.1182 0.054 Uiso calc R 1

loop_
_atom_site_aniso_label
_atom_site_aniso_U_11
_atom_site_aniso_U_22
_atom_site_aniso_U_33
_atom_site_aniso_U_12
_atom_site_aniso_U_13
_atom_site_aniso_U_23
Co1 0.02651(12) 0.02651(12) 0.0375(2) 0.00119(14) 0.00369(11) -0.00369(11)
S1 0.0393(3) 0.0296(2) 0.0313(3) -0.0023(2) -0.0010(2) 0.0003(2)
O1 0.0405(8) 0.0321(7) 0.0473(8) 0.0058(6) -0.0019(7) 0.0033(6)
O2 0.0668(11) 0.0641(11) 0.0483(10) -0.0055(8) -0.0151(8) -0.0153(8)
O3 0.0519(9) 0.0453(9) 0.0504(9) -0.0057(7) 0.0104(7) 0.0130(7)
N2 0.0305(8) 0.0279(8) 0.0441(10) -0.0010(7) -0.0009(7) -0.0022(8)
N3 0.0925(18) 0.0678(15) 0.0544(13) -0.0074(12) 0.0309(13) -0.0241(12)
C1 0.0353(11) 0.0233(9) 0.0390(11) 0.0023(7) 0.0098(9) 0.0023(9)
C2 0.0286(9) 0.0238(9) 0.0488(12) 0.0016(7) 0.0067(9) 0.0034(8)
C3 0.0493(12) 0.0394(12) 0.0492(13) 0.0003(10) -0.0046(11) -0.0121(11)
C4 0.0545(14) 0.0477(13) 0.0740(17) -0.0062(12) -0.0252(13) -0.0072(13)
C5 0.0323(11) 0.0483(14) 0.0891(19) -0.0017(10) -0.0137(13) 0.0009(14)
C6 0.0291(10) 0.0352(11) 0.0720(16) -0.0012(8) 0.0041(11) 0.0123(11)
C7 0.0289(12) 0.0537(15) 0.089(2) 0.0065(10) 0.0184(13) 0.0119(15)
C8 0.0482(14) 0.0540(15) 0.0677(16) 0.0101(12) 0.0324(13) 0.0067(13)
C9 0.0467(13) 0.0317(11) 0.0502(13) 0.0058(9) 0.0182(11) 0.0056(10)
C13 0.0404(11) 0.0280(10) 0.0374(12) 0.0056(8) 0.0085(9) 0.0065(9)
C14 0.0601(14) 0.0318(10) 0.0516(14) 0.0018(10) 0.0215(12) -0.0002(11)
C15 0.0607(16) 0.0565(15) 0.083(2) 0.0115(12) 0.0354(17) 0.0000(16)
C16 0.0382(13) 0.0643(17) 0.111(2) 0.0140(12) 0.0197(15) 0.0228(17)
C17 0.0420(13) 0.0545(14) 0.0655(15) 0.0044(10) -0.0040(13) 0.0244(13)
C18 0.0460(15) 0.087(2) 0.096(2) -0.0049(14) -0.0296(16) 0.033(2)
C19 0.084(2) 0.110(3) 0.065(2) -0.013(2) -0.0405(19) 0.0074(19)
C20 0.080(2) 0.098(2) 0.0413(14) -0.0068(16) -0.0180(14) -0.0042(15)
C21 0.0491(13) 0.0605(15) 0.0363(13) 0.0010(11) -0.0068(10) 0.0046(11)
C22 0.0369(11) 0.0370(11) 0.0390(12) 0.0035(9) -0.0016(9) 0.0136(9)
N1 0.0335(9) 0.0308(8) 0.0386(9) 0.0008(7) 0.0056(8) -0.0044(7)
C10 0.082(2) 0.0405(13) 0.0417(13) 0.0094(12) 0.0197(13) -0.0052(11)
C11 0.0734(19) 0.0483(13) 0.0436(13) 0.0019(12) 0.0002(13) -0.0111(11)
C12 0.0478(14) 0.0425(12) 0.0455(13) -0.0011(10) -0.0037(10) -0.0077(10)

loop_
_atom_type_symbol
_atom_type_description
_atom_type_scat_dispersion_real
_atom_type_scat_dispersion_imag
_atom_type_scat_source
C C 0.0033 0.0016 'International Tables Vol C Tables 4.2.6.8 and 6.1.1.4'
H H 0.0000 0.0000 'International Tables Vol C Tables 4.2.6.8 and 6.1.1.4'
N N 0.0061 0.0033 'International Tables Vol C Tables 4.2.6.8 and 6.1.1.4'
O O 0.0106 0.0060 'International Tables Vol C Tables 4.2.6.8 and 6.1.1.4'
S S 0.1246 0.1234 'International Tables Vol C Tables 4.2.6.8 and 6.1.1.4'
Co Co 0.3494 0.9721 'International Tables Vol C Tables 4.2.6.8 and 6.1.1.4'

loop_
_geom_angle_atom_site_label_1
_geom_angle_atom_site_label_2
_geom_angle_atom_site_label_3
_geom_angle_site_symmetry_1
_geom_angle_site_symmetry_3
_geom_angle
_geom_angle_publ_flag
O1 Co1 O1 7 . 90.19(8) y
O1 Co1 O1 7 1 90.19(8) ?
O1 Co1 N1 7 7 97.47(6) ?
O1 Co1 N1 . 7 86.50(6) ?
O1 Co1 N1 1 7 86.50(6) ?
O1 Co1 N1 7 . 86.50(6) y
O1 Co1 N1 . . 97.47(6) y
O1 Co1 N1 1 . 97.47(6) ?
N1 Co1 N1 7 . 174.40(9) y
O1 Co1 N2 7 . 163.61(6) y
O1 Co1 N2 . . 93.65(6) y
O1 Co1 N2 1 . 93.65(6) ?
N1 Co1 N2 7 . 98.66(6) y
N1 Co1 N2 . . 77.21(6) y
O1 Co1 N2 7 7 93.65(6) ?
O1 Co1 N2 . 7 163.61(6) ?
O1 Co1 N2 1 7 163.61(6) ?
N1 Co1 N2 7 7 77.21(6) ?
N1 Co1 N2 . 7 98.66(6) ?
N2 Co1 N2 . 7 87.12(8) y
O3 S1 O2 1 1 113.27(10) ?
O3 S1 O2 . 1 113.27(10) ?
O3 S1 O2 1 . 113.27(10) ?
O3 S1 O2 . . 113.27(10) ?
O3 S1 O1 1 . 110.47(9) ?
O3 S1 O1 . . 110.47(9) ?
O2 S1 O1 1 . 111.96(10) ?
O2 S1 O1 . . 111.96(10) ?
O3 S1 O1 1 1 110.47(9) ?
O3 S1 O1 . 1 110.47(9) ?
O2 S1 O1 1 1 111.96(10) ?
O2 S1 O1 . 1 111.96(10) ?
O3 S1 C13 1 . 106.55(10) ?
O3 S1 C13 . . 106.55(10) ?
O2 S1 C13 1 . 109.06(10) ?
O2 S1 C13 . . 109.06(10) ?
O1 S1 C13 . . 105.06(9) ?
O1 S1 C13 1 . 105.06(9) ?
S1 O1 Co1 . . 141.13(9) ?
C3 N2 C2 . . 117.98(18) ?
C3 N2 Co1 . . 128.35(14) ?
C2 N2 Co1 . . 113.65(12) ?
C14 N3 H3A . . 120.0 ?
C14 N3 H3B . . 120.0 ?
H3A N3 H3B . . 120.0 ?
N1 C1 C9 . . 122.58(19) ?
N1 C1 C2 . . 117.22(16) ?
C9 C1 C2 . . 120.19(18) ?
N2 C2 C6 . . 122.49(19) ?
N2 C2 C1 . . 117.84(17) ?
C6 C2 C1 . . 119.67(18) ?
N2 C3 C4 . . 122.9(2) ?
N2 C3 H3 . . 118.5 ?
C4 C3 H3 . . 118.5 ?
C5 C4 C3 . . 119.3(2) ?
C5 C4 H4 . . 120.4 ?
C3 C4 H4 . . 120.4 ?
C4 C5 C6 . . 119.8(2) ?
C4 C5 H5 . . 120.1 ?
C6 C5 H5 . . 120.1 ?
C5 C6 C2 . . 117.5(2) ?
C5 C6 C7 . . 124.0(2) ?
C2 C6 C7 . . 118.5(2) ?
C8 C7 C6 . . 121.3(2) ?
C8 C7 H7 . . 119.4 ?
C6 C7 H7 . . 119.4 ?
C7 C8 C9 . . 121.6(2) ?
C7 C8 H8 . . 119.2 ?
C9 C8 H8 . . 119.2 ?
C10 C9 C1 . . 117.3(2) ?
C10 C9 C8 . . 123.9(2) ?
C1 C9 C8 . . 118.8(2) ?
C14 C13 C22 . . 121.5(2) ?
C14 C13 S1 . . 121.34(18) ?
C22 C13 S1 . . 117.13(15) ?
N3 C14 C13 . . 124.9(2) ?
N3 C14 C15 . . 117.3(2) ?
C13 C14 C15 . . 117.8(3) ?
C16 C15 C14 . . 121.7(2) ?
C16 C15 H15 . . 119.2 ?
C14 C15 H15 . . 119.2 ?
C15 C16 C17 . . 122.1(2) ?
C15 C16 H16 . . 118.9 ?
C17 C16 H16 . . 118.9 ?
C18 C17 C16 . . 122.7(3) ?
C18 C17 C22 . . 119.8(2) ?
C16 C17 C22 . . 117.5(2) ?
C19 C18 C17 . . 122.1(3) ?
C19 C18 H18 . . 118.9 ?
C17 C18 H18 . . 118.9 ?
C18 C19 C20 . . 119.2(3) ?
C18 C19 H19 . . 120.4 ?
C20 C19 H19 . . 120.4 ?
C21 C20 C19 . . 120.8(3) ?
C21 C20 H20 . . 119.6 ?
C19 C20 H20 . . 119.6 ?
C20 C21 C22 . . 121.9(2) ?
C20 C21 H21 . . 119.1 ?
C22 C21 H21 . . 119.1 ?
C21 C22 C17 . . 116.2(2) ?
C21 C22 C13 . . 124.48(19) ?
C17 C22 C13 . . 119.3(2) ?
C12 N1 C1 . . 117.73(17) ?
C12 N1 Co1 . . 128.22(14) ?
C1 N1 Co1 . . 114.05(13) ?
C11 C10 C9 . . 119.5(2) ?
C11 C10 H10 . . 120.3 ?
C9 C10 H10 . . 120.3 ?
C10 C11 C12 . . 119.5(2) ?
C10 C11 H11 . . 120.3 ?
C12 C11 H11 . . 120.3 ?
N1 C12 C11 . . 123.5(2) ?
N1 C12 H12 . . 118.3 ?
C11 C12 H12 . . 118.3 ?

loop_
_geom_bond_atom_site_label_1
_geom_bond_atom_site_label_2
_geom_bond_site_symmetry_2
_geom_bond_distance
_geom_bond_publ_flag
Co1 O1 7 2.0716(14) ?
Co1 O1 . 2.0716(14) y
Co1 O1 1 2.0716(14) ?
Co1 N1 7 2.1520(16) ?
Co1 N1 . 2.1520(16) y
Co1 N2 . 2.1523(16) y
Co1 N2 7 2.1523(16) ?
S1 O3 1 1.4380(15) ?
S1 O3 . 1.4380(15) ?
S1 O2 1 1.4414(16) ?
S1 O2 . 1.4414(16) ?
S1 O1 . 1.4635(14) ?
S1 O1 1 1.4635(14) ?
S1 C13 . 1.782(2) ?
N2 C3 . 1.314(3) ?
N2 C2 . 1.361(2) ?
N3 C14 . 1.358(3) ?
N3 H3A . 0.8600 ?
N3 H3B . 0.8600 ?
C1 N1 . 1.360(2) ?
C1 C9 . 1.413(3) ?
C1 C2 . 1.428(3) ?
C2 C6 . 1.407(3) ?
C3 C4 . 1.405(3) ?
C3 H3 . 0.9300 ?
C4 C5 . 1.354(3) ?
C4 H4 . 0.9300 ?
C5 C6 . 1.393(3) ?
C5 H5 . 0.9300 ?
C6 C7 . 1.450(3) ?
C7 C8 . 1.337(4) ?
C7 H7 . 0.9300 ?
C8 C9 . 1.423(3) ?
C8 H8 . 0.9300 ?
C9 C10 . 1.406(3) ?
C13 C14 . 1.387(3) ?
C13 C22 . 1.429(3) ?
C14 C15 . 1.422(4) ?
C15 C16 . 1.348(4) ?
C15 H15 . 0.9300 ?
C16 C17 . 1.421(4) ?
C16 H16 . 0.9300 ?
C17 C18 . 1.414(4) ?
C17 C22 . 1.421(3) ?
C18 C19 . 1.336(4) ?
C18 H18 . 0.9300 ?
C19 C20 . 1.394(4) ?
C19 H19 . 0.9300 ?
C20 C21 . 1.371(3) ?
C20 H20 . 0.9300 ?
C21 C22 . 1.415(3) ?
C21 H21 . 0.9300 ?
N1 C12 . 1.322(3) ?
C10 C11 . 1.359(4) ?
C10 H10 . 0.9300 ?
C11 C12 . 1.393(3) ?
C11 H11 . 0.9300 ?
C12 H12 . 0.9300 ?

loop_
_geom_hbond_atom_site_label_D
_geom_hbond_atom_site_label_H
_geom_hbond_atom_site_label_A
_geom_hbond_site_symmetry_A
_geom_hbond_distance_DH
_geom_hbond_distance_HA
_geom_hbond_distance_DA
_geom_hbond_angle_DHA
N3 H3B O3 4_554 0.86 2.22 2.901(3) 136.5
N3 H3A O2 1 0.86 1.95 2.650(3) 137.4
C21 H21 O1 1 0.93 2.47 3.027(3) 118.8
C21 H21 O3 1 0.93 2.50 3.063(3) 119.3
C7 H7 O3 7_655 0.93 2.57 3.471(3) 163
C8 H8 O2 6_554 0.93 2.53 3.385(3) 154
C12 H12 O1 7_555 0.93 2.48 3.025(3) 117

loop_
_geom_torsion_atom_site_label_1
_geom_torsion_atom_site_label_2
_geom_torsion_atom_site_label_3
_geom_torsion_atom_site_label_4
_geom_torsion_site_symmetry_1
_geom_torsion
O3 S1 O1 Co1 1 179.79(13)
O3 S1 O1 Co1 . 179.79(13)
O2 S1 O1 Co1 1 -52.98(17)
O2 S1 O1 Co1 . -52.98(17)
C13 S1 O1 Co1 . 65.25(15)
O1 Co1 O1 S1 7 88.01(14)
N1 Co1 O1 S1 7 -174.52(15)
N1 Co1 O1 S1 . 1.52(15)
N2 Co1 O1 S1 . -76.05(15)
N2 Co1 O1 S1 7 -168.28(16)
O1 Co1 N2 C3 7 173.16(19)
O1 Co1 N2 C3 . -83.61(18)
O1 Co1 N2 C3 1 -83.61(18)
N1 Co1 N2 C3 7 3.40(18)
N1 Co1 N2 C3 . 179.55(18)
N2 Co1 N2 C3 7 80.00(17)
O1 Co1 N2 C2 7 -5.2(3)
O1 Co1 N2 C2 . 98.07(13)
O1 Co1 N2 C2 1 98.07(13)
N1 Co1 N2 C2 7 -174.92(13)
N1 Co1 N2 C2 . 1.23(12)
N2 Co1 N2 C2 7 -98.32(13)
Co1 N2 C2 C6 . 178.46(14)
C3 N2 C2 C1 . -179.81(17)
Co1 N2 C2 C1 . -1.3(2)
N1 C1 C2 N2 . 0.4(2)
C9 C1 C2 N2 . 179.66(17)
N1 C1 C2 C6 . -179.35(16)
C9 C1 C2 C6 . -0.1(3)
C2 N2 C3 C4 . 0.1(3)
Co1 N2 C3 C4 . -178.14(17)
N2 C3 C4 C5 . -0.2(4)
C3 C4 C5 C6 . 0.2(4)
C4 C5 C6 C2 . -0.1(3)
C4 C5 C6 C7 . 179.3(2)
N2 C2 C6 C5 . 0.1(3)
C1 C2 C6 C5 . 179.82(18)
N2 C2 C6 C7 . -179.40(18)
C1 C2 C6 C7 . 0.4(3)
C5 C6 C7 C8 . -179.8(2)
C2 C6 C7 C8 . -0.3(3)
C6 C7 C8 C9 . 0.1(4)
N1 C1 C9 C10 . -1.1(3)
C2 C1 C9 C10 . 179.73(18)
N1 C1 C9 C8 . 179.03(18)
C2 C1 C9 C8 . -0.2(3)
C7 C8 C9 C10 . -179.7(2)
C7 C8 C9 C1 . 0.2(3)
O3 S1 C13 C14 1 121.25(17)
O3 S1 C13 C14 . 121.25(17)
O2 S1 C13 C14 1 -1.3(2)
O2 S1 C13 C14 . -1.3(2)
O1 S1 C13 C14 . -121.52(17)
O1 S1 C13 C14 1 -121.52(17)
O3 S1 C13 C22 1 -58.85(17)
O3 S1 C13 C22 . -58.85(17)
O2 S1 C13 C22 1 178.56(15)
O2 S1 C13 C22 . 178.56(15)
O1 S1 C13 C22 . 58.39(17)
O1 S1 C13 C22 1 58.39(17)
C22 C13 C14 N3 . -179.3(2)
S1 C13 C14 N3 . 0.6(3)
C22 C13 C14 C15 . 1.0(3)
S1 C13 C14 C15 . -179.10(17)
N3 C14 C15 C16 . 179.4(2)
C13 C14 C15 C16 . -0.9(4)
C14 C15 C16 C17 . -0.7(4)
C15 C16 C17 C18 . -178.7(3)
C15 C16 C17 C22 . 2.1(4)
C16 C17 C18 C19 . -178.8(3)
C22 C17 C18 C19 . 0.4(4)
C17 C18 C19 C20 . 0.0(5)
C18 C19 C20 C21 . -0.5(5)
C19 C20 C21 C22 . 0.6(4)
C20 C21 C22 C17 . -0.3(3)
C20 C21 C22 C13 . -179.3(2)
C18 C17 C22 C21 . -0.2(3)
C16 C17 C22 C21 . 179.0(2)
C18 C17 C22 C13 . 178.9(2)
C16 C17 C22 C13 . -1.9(3)
C14 C13 C22 C21 . 179.4(2)
S1 C13 C22 C21 . -0.5(3)
C14 C13 C22 C17 . 0.4(3)
S1 C13 C22 C17 . -179.49(15)
C9 C1 N1 C12 . 1.5(3)
C2 C1 N1 C12 . -179.28(17)
C9 C1 N1 Co1 . -178.54(14)
C2 C1 N1 Co1 . 0.7(2)
O1 Co1 N1 C12 7 -2.86(17)
O1 Co1 N1 C12 . 86.87(17)
O1 Co1 N1 C12 1 86.87(17)
N2 Co1 N1 C12 . 178.94(18)
N2 Co1 N1 C12 7 -96.03(17)
O1 Co1 N1 C1 7 177.18(13)
O1 Co1 N1 C1 . -93.09(13)
O1 Co1 N1 C1 1 -93.09(13)
N2 Co1 N1 C1 . -1.02(12)
N2 Co1 N1 C1 7 84.01(13)
C1 C9 C10 C11 . 0.5(3)
C8 C9 C10 C11 . -179.6(2)
C9 C10 C11 C12 . -0.4(4)
C1 N1 C12 C11 . -1.4(3)
Co1 N1 C12 C11 . 178.67(16)
C10 C11 C12 N1 . 0.8(4)
